data_4314612
loop_
_publ_author_name
'Olga A. Egorova'
'Olga G. Tsay'
'Snehadrinarayan Khatua'
'Bhupal Meka'
'Nilkamal Maiti'
'Min-Kyu Kim'
'Seong Jung Kwon'
'Jung Oh Huh'
'Daniela Bucella'
'Sa-Ouk Kang'
'Juhyoun Kwak'
'David G. Churchill'

_publ_section_title
;
 Synthetic, Cyclic Voltammetric, Structural, EPR, and UV-Vis Spectroscopic
 Studies of Thienyl-Containing meso-A2B-cor(CrV=O) Systems: Consideration
 of Three Interrelated Molecular Detection Modalities
;
_journal_name_full 'Inorganic Chemistry'
_journal_page_first 502
_journal_page_last 512
_journal_paper_doi 10.1021/ic9021432
_journal_volume 49
_journal_year 2010
_chemical_formula_sum 'C35 H14 F10 N4 S'
_chemical_formula_weight 712.56
_chemical_name_systematic
;
 ?
;
_space_group_IT_number 14
_symmetry_cell_setting monoclinic
_symmetry_space_group_name_Hall '-P 2yn'
_symmetry_space_group_name_H-M 'P 1 21/n 1'
_atom_sites_solution_hydrogens geom
_atom_sites_solution_primary direct
_atom_sites_solution_secondary difmap
_audit_creation_method SHELXL-97
_cell_angle_alpha 90.00
_cell_angle_beta 95.370(2)
_cell_angle_gamma 90.00
_cell_formula_units_Z 4
_cell_length_a 14.4873(18)
_cell_length_b 7.7533(8)
_cell_length_c 25.313(3)
_cell_measurement_temperature 293(2)
_cell_volume 2830.8(6)
_computing_cell_refinement 'Bruker APEX II'
_computing_data_collection 'Bruker APEX II'
_computing_data_reduction 'Bruker SAINT'
_computing_molecular_graphics ORTEP3
_computing_structure_refinement 'SHELXL-97 (Sheldrick, 2008)'
_computing_structure_solution 'SHELXS-97 (Sheldrick, 1990)'
_diffrn_ambient_temperature 293(2)
_diffrn_measured_fraction_theta_full 0.911
_diffrn_measured_fraction_theta_max 0.911
_diffrn_measurement_device_type 'CCD area detector'
_diffrn_measurement_method 'phi and omega scans'
_diffrn_radiation_monochromator graphite
_diffrn_radiation_source 'fine-focus sealed tube'
_diffrn_radiation_type MoK\a
_diffrn_radiation_wavelength 0.71073
_diffrn_reflns_av_R_equivalents 0.0846
_diffrn_reflns_av_sigmaI/netI 0.1620
_diffrn_reflns_limit_h_max 19
_diffrn_reflns_limit_h_min -18
_diffrn_reflns_limit_k_max 9
_diffrn_reflns_limit_k_min -4
_diffrn_reflns_limit_l_max 33
_diffrn_reflns_limit_l_min -32
_diffrn_reflns_number 14505
_diffrn_reflns_theta_full 28.24
_diffrn_reflns_theta_max 28.24
_diffrn_reflns_theta_min 1.56
_exptl_absorpt_coefficient_mu 0.217
_exptl_absorpt_correction_T_max 0.9957
_exptl_absorpt_correction_T_min 0.9682
_exptl_absorpt_correction_type empirical
_exptl_absorpt_process_details SADBAS
_exptl_crystal_colour violet
_exptl_crystal_density_diffrn 1.672
_exptl_crystal_density_method 'not measured'
_exptl_crystal_description plate
_exptl_crystal_F_000 1432
_exptl_crystal_size_max 0.15
_exptl_crystal_size_mid 0.15
_exptl_crystal_size_min 0.02
_refine_diff_density_max 1.006
_refine_diff_density_min -0.570
_refine_diff_density_rms 0.078
_refine_ls_extinction_coef 0.0021(9)
_refine_ls_extinction_expression Fc^*^=kFc[1+0.001xFc^2^\l^3^/sin(2\q)]^-1/4^
_refine_ls_extinction_method SHELXL
_refine_ls_goodness_of_fit_ref 0.979
_refine_ls_hydrogen_treatment constr
_refine_ls_matrix_type full
_refine_ls_number_parameters 448
_refine_ls_number_reflns 6390
_refine_ls_number_restraints 0
_refine_ls_restrained_S_all 0.979
_refine_ls_R_factor_all 0.2130
_refine_ls_R_factor_gt 0.0736
_refine_ls_shift/su_max 0.000
_refine_ls_shift/su_mean 0.000
_refine_ls_structure_factor_coef Fsqd
_refine_ls_weighting_details 'calc w=1/[\s^2^(Fo^2^)+(0.1072P)^2^+0.0000P] where P=(Fo^2^+2Fc^2^)/3'
_refine_ls_weighting_scheme calc
_refine_ls_wR_factor_gt 0.1719
_refine_ls_wR_factor_ref 0.2316
_reflns_number_gt 2505
_reflns_number_total 6390
_reflns_threshold_expression >2\s(I)
_cod_data_source_file ic9021432_si_002.cif
_cod_data_source_block tpfps10
_cod_depositor_comments
;
The following automatic conversions were performed:

'_symmetry_cell_setting' value 'Monoclinic' changed to 'monoclinic'
according to the built-in table from CIF Core dictionary named
'cif_core.dic' version 2.4.1 from
2010-06-29.

'_exptl_absorpt_correction_type' value 'Empirical'
changed to 'empirical' according to the built-in table from CIF Core
dictionary named 'cif_core.dic' version 2.4.1 from 2010-06-29.

Automatic conversion script
Id: cif_fix_values 1646 2011-03-28 12:23:43Z adriana 
;
_cod_database_code 4314612

loop_
_symmetry_equiv_pos_as_xyz
'x, y, z'
'-x+1/2, y+1/2, -z+1/2'
'-x, -y, -z'
'x-1/2, -y-1/2, z-1/2'

loop_
_atom_site_label
_atom_site_type_symbol
_atom_site_fract_x
_atom_site_fract_y
_atom_site_fract_z
_atom_site_U_iso_or_equiv
_atom_site_adp_type
_atom_site_occupancy
_atom_site_symmetry_multiplicity
_atom_site_calc_flag
_atom_site_refinement_flags
_atom_site_disorder_assembly
_atom_site_disorder_group
C1 C 0.3363(4) -0.5070(7) 0.4847(2) 0.0341(13) Uani 1 1 d . . .
C2 C 0.2937(4) -0.4683(7) 0.5314(2) 0.0412(14) Uani 1 1 d . . .
H2B H 0.2979 -0.5330 0.5625 0.049 Uiso 1 1 calc R . .
C3 C 0.2456(4) -0.3187(7) 0.5224(2) 0.0393(14) Uani 1 1 d . . .
H3B H 0.2103 -0.2631 0.5462 0.047 Uiso 1 1 calc R . .
C4 C 0.2590(3) -0.2625(7) 0.4699(2) 0.0344(13) Uani 1 1 d . . .
C5 C 0.2353(3) -0.1096(7) 0.44169(19) 0.0324(13) Uani 1 1 d . . .
C6 C 0.2675(3) -0.0712(6) 0.39172(19) 0.0306(12) Uani 1 1 d . . .
C7 C 0.2569(3) 0.0808(7) 0.3613(2) 0.0349(13) Uani 1 1 d . . .
H7A H 0.2244 0.1788 0.3699 0.042 Uiso 1 1 calc R . .
C8 C 0.3020(4) 0.0592(7) 0.3175(2) 0.0365(13) Uani 1 1 d . . .
H8A H 0.3072 0.1416 0.2912 0.044 Uiso 1 1 calc R . .
C9 C 0.3404(3) -0.1105(7) 0.3179(2) 0.0324(13) Uani 1 1 d . . .
C10 C 0.3906(3) -0.1882(6) 0.27958(18) 0.0299(12) Uani 1 1 d . . .
C11 C 0.4322(3) -0.3538(6) 0.28321(18) 0.0301(12) Uani 1 1 d . . .
C12 C 0.4625(4) -0.4588(7) 0.2431(2) 0.0401(14) Uani 1 1 d . . .
H12A H 0.4566 -0.4320 0.2071 0.048 Uiso 1 1 calc R . .
C13 C 0.5015(4) -0.6049(7) 0.2644(2) 0.0377(13) Uani 1 1 d . . .
H13A H 0.5271 -0.6932 0.2456 0.045 Uiso 1 1 calc R . .
C14 C 0.4969(3) -0.6007(6) 0.3197(2) 0.0312(12) Uani 1 1 d . . .
C15 C 0.5289(3) -0.7229(6) 0.35884(19) 0.0289(12) Uani 1 1 d . . .
C16 C 0.4942(3) -0.7264(6) 0.4091(2) 0.0319(12) Uani 1 1 d . . .
C17 C 0.5220(4) -0.8054(7) 0.4586(2) 0.0356(13) Uani 1 1 d . . .
H17A H 0.5710 -0.8824 0.4652 0.043 Uiso 1 1 calc R . .
C18 C 0.4638(4) -0.7483(7) 0.4952(2) 0.0391(14) Uani 1 1 d . . .
H18A H 0.4668 -0.7811 0.5307 0.047 Uiso 1 1 calc R . .
C19 C 0.3994(4) -0.6325(7) 0.4699(2) 0.0336(13) Uani 1 1 d . . .
C21 C 0.1710(3) 0.0157(6) 0.46355(19) 0.0311(12) Uani 1 1 d . . .
C22 C 0.0861(4) 0.0569(7) 0.4363(2) 0.0381(14) Uani 1 1 d . . .
C23 C 0.0250(4) 0.1710(8) 0.4554(2) 0.0454(15) Uani 1 1 d . . .
C24 C 0.0450(4) 0.2438(7) 0.5049(2) 0.0448(15) Uani 1 1 d . . .
C25 C 0.1277(4) 0.2069(7) 0.5328(2) 0.0428(15) Uani 1 1 d . . .
C26 C 0.1893(4) 0.0972(7) 0.5118(2) 0.0390(14) Uani 1 1 d . . .
C31 C 0.4043(4) -0.0944(7) 0.2301(2) 0.0375(13) Uani 1 1 d . . .
C32 C 0.4965(3) -0.0743(6) 0.20829(18) 0.0248(11) Uiso 1 1 d . . .
H32 H 0.5540 -0.1130 0.2231 0.030 Uiso 1 1 calc R . .
C33 C 0.4762(5) 0.0182(8) 0.1593(2) 0.0581(18) Uani 1 1 d . . .
H33A H 0.5227 0.0438 0.1376 0.070 Uiso 1 1 calc R . .
C34 C 0.3886(5) 0.0662(8) 0.1460(2) 0.0578(18) Uani 1 1 d . . .
H34A H 0.3693 0.1264 0.1151 0.069 Uiso 1 1 calc R . .
C41 C 0.6015(4) -0.8458(6) 0.34602(19) 0.0309(12) Uani 1 1 d . . .
C42 C 0.6818(4) -0.7923(7) 0.3246(2) 0.0407(14) Uani 1 1 d . . .
C43 C 0.7492(4) -0.9015(8) 0.3106(2) 0.0497(16) Uani 1 1 d . . .
C44 C 0.7391(4) -1.0775(8) 0.3186(2) 0.0459(15) Uani 1 1 d . . .
C45 C 0.6625(4) -1.1347(7) 0.3406(2) 0.0389(14) Uani 1 1 d . . .
C46 C 0.5962(4) -1.0217(7) 0.3541(2) 0.0328(12) Uani 1 1 d . . .
N1 N 0.3137(3) -0.3822(5) 0.44833(17) 0.0379(11) Uani 1 1 d . . .
H1 H 0.3310 -0.3787 0.4167 0.046 Uiso 1 1 calc R . .
N2 N 0.3195(3) -0.1860(5) 0.36495(15) 0.0314(10) Uani 1 1 d . . .
N3 N 0.4507(3) -0.4484(5) 0.32946(15) 0.0334(11) Uani 1 1 d . . .
H3 H 0.4355 -0.4172 0.3601 0.040 Uiso 1 1 calc R . .
N4 N 0.4188(3) -0.6272(5) 0.41836(16) 0.0349(11) Uani 1 1 d . . .
H4 H 0.3873 -0.5682 0.3942 0.042 Uiso 1 1 calc R . .
F22 F 0.0599(2) -0.0201(4) 0.39014(12) 0.0523(9) Uani 1 1 d . . .
F23 F -0.0566(2) 0.2014(5) 0.42760(14) 0.0667(11) Uani 1 1 d . . .
F24 F -0.0164(2) 0.3461(4) 0.52566(14) 0.0671(11) Uani 1 1 d . . .
F25 F 0.1480(2) 0.2780(5) 0.58119(13) 0.0618(10) Uani 1 1 d . . .
F26 F 0.2723(2) 0.0704(4) 0.54106(12) 0.0515(9) Uani 1 1 d . . .
F42 F 0.6980(2) -0.6237(4) 0.31713(14) 0.0620(11) Uani 1 1 d . . .
F43 F 0.8244(2) -0.8447(5) 0.28989(16) 0.0765(12) Uani 1 1 d . . .
F44 F 0.8038(2) -1.1891(4) 0.30578(14) 0.0653(11) Uani 1 1 d . . .
F45 F 0.6523(2) -1.3041(4) 0.35061(13) 0.0588(10) Uani 1 1 d . . .
F46 F 0.5233(2) -1.0873(4) 0.37692(11) 0.0424(8) Uani 1 1 d . . .
S1 S 0.31651(12) 0.0055(2) 0.19135(7) 0.0613(5) Uani 1 1 d . . .

loop_
_atom_site_aniso_label
_atom_site_aniso_U_11
_atom_site_aniso_U_22
_atom_site_aniso_U_33
_atom_site_aniso_U_23
_atom_site_aniso_U_13
_atom_site_aniso_U_12
C1 0.046(3) 0.028(3) 0.030(3) 0.001(2) 0.010(2) 0.000(3)
C2 0.052(4) 0.042(4) 0.030(3) 0.009(3) 0.007(3) 0.000(3)
C3 0.038(3) 0.046(4) 0.036(3) -0.001(3) 0.019(3) 0.001(3)
C4 0.031(3) 0.036(3) 0.037(3) -0.001(3) 0.008(2) 0.005(2)
C5 0.033(3) 0.032(3) 0.033(3) -0.004(2) 0.006(2) 0.004(2)
C6 0.033(3) 0.030(3) 0.029(3) -0.005(2) 0.005(2) 0.001(2)
C7 0.036(3) 0.030(3) 0.041(3) 0.000(3) 0.013(3) 0.009(3)
C8 0.043(3) 0.031(3) 0.036(3) 0.010(2) 0.004(3) 0.007(3)
C9 0.033(3) 0.032(3) 0.032(3) 0.002(2) 0.002(2) 0.003(2)
C10 0.038(3) 0.028(3) 0.024(3) 0.002(2) 0.005(2) 0.003(2)
C11 0.038(3) 0.031(3) 0.023(3) 0.008(2) 0.006(2) 0.005(2)
C12 0.054(4) 0.040(4) 0.027(3) 0.004(3) 0.006(3) 0.008(3)
C13 0.052(4) 0.033(3) 0.030(3) -0.004(2) 0.010(3) 0.009(3)
C14 0.032(3) 0.021(3) 0.041(3) 0.002(2) 0.008(2) 0.002(2)
C15 0.032(3) 0.023(3) 0.032(3) 0.001(2) 0.008(2) 0.000(2)
C16 0.033(3) 0.020(3) 0.043(3) -0.001(2) 0.006(3) 0.005(2)
C17 0.040(3) 0.029(3) 0.038(3) 0.002(2) 0.003(3) 0.005(3)
C18 0.045(3) 0.036(3) 0.038(3) 0.011(3) 0.009(3) 0.001(3)
C19 0.040(3) 0.029(3) 0.033(3) 0.000(2) 0.012(3) -0.003(3)
C21 0.028(3) 0.032(3) 0.034(3) 0.002(2) 0.006(2) 0.007(2)
C22 0.041(3) 0.045(4) 0.029(3) 0.007(3) 0.012(3) 0.005(3)
C23 0.032(3) 0.048(4) 0.058(4) 0.024(3) 0.015(3) 0.013(3)
C24 0.050(4) 0.035(4) 0.054(4) 0.009(3) 0.028(3) 0.012(3)
C25 0.056(4) 0.038(3) 0.037(3) -0.004(3) 0.021(3) -0.003(3)
C26 0.040(3) 0.032(3) 0.045(3) 0.003(3) 0.008(3) 0.005(3)
C31 0.046(3) 0.030(3) 0.035(3) 0.003(2) 0.000(3) 0.005(3)
C33 0.061(4) 0.066(5) 0.052(4) 0.012(3) 0.025(3) 0.014(4)
C34 0.084(5) 0.052(4) 0.039(4) 0.018(3) 0.013(3) 0.006(4)
C41 0.038(3) 0.028(3) 0.027(3) 0.000(2) 0.002(2) 0.004(2)
C42 0.049(4) 0.022(3) 0.054(4) 0.003(3) 0.020(3) 0.003(3)
C43 0.049(4) 0.041(4) 0.063(4) 0.005(3) 0.031(3) 0.003(3)
C44 0.049(4) 0.042(4) 0.048(4) -0.002(3) 0.010(3) 0.015(3)
C45 0.053(4) 0.021(3) 0.042(3) -0.002(2) -0.002(3) 0.008(3)
C46 0.035(3) 0.032(3) 0.031(3) 0.007(2) 0.003(2) -0.002(3)
N1 0.044(3) 0.041(3) 0.030(2) -0.002(2) 0.011(2) 0.010(2)
N2 0.031(2) 0.036(3) 0.028(2) -0.007(2) 0.0070(19) 0.001(2)
N3 0.043(3) 0.032(3) 0.027(2) 0.0045(19) 0.009(2) 0.010(2)
N4 0.044(3) 0.032(3) 0.029(3) 0.006(2) 0.006(2) 0.011(2)
F22 0.0411(19) 0.073(2) 0.0415(19) -0.0043(18) -0.0019(15) 0.0096(17)
F23 0.045(2) 0.083(3) 0.073(3) 0.014(2) 0.0101(19) 0.023(2)
F24 0.074(2) 0.055(2) 0.079(3) 0.0012(19) 0.039(2) 0.025(2)
F25 0.072(2) 0.066(2) 0.051(2) -0.0205(18) 0.0217(18) 0.001(2)
F26 0.048(2) 0.064(2) 0.0425(19) -0.0115(17) 0.0007(16) 0.0062(17)
F42 0.067(2) 0.030(2) 0.095(3) 0.0058(18) 0.037(2) 0.0022(17)
F43 0.062(2) 0.059(3) 0.117(3) 0.001(2) 0.052(2) 0.005(2)
F44 0.067(2) 0.056(2) 0.077(3) -0.0005(19) 0.027(2) 0.028(2)
F45 0.073(2) 0.028(2) 0.074(2) 0.0019(17) 0.0017(19) 0.0081(17)
F46 0.0442(18) 0.0349(18) 0.050(2) 0.0034(15) 0.0115(15) -0.0065(15)
S1 0.0703(12) 0.0592(12) 0.0538(10) 0.0116(9) 0.0029(9) 0.0070(9)

loop_
_atom_type_symbol
_atom_type_description
_atom_type_scat_dispersion_real
_atom_type_scat_dispersion_imag
_atom_type_scat_source
C C 0.0033 0.0016 'International Tables Vol C Tables 4.2.6.8 and 6.1.1.4'
H H 0.0000 0.0000 'International Tables Vol C Tables 4.2.6.8 and 6.1.1.4'
N N 0.0061 0.0033 'International Tables Vol C Tables 4.2.6.8 and 6.1.1.4'
F F 0.0171 0.0103 'International Tables Vol C Tables 4.2.6.8 and 6.1.1.4'
S S 0.1246 0.1234 'International Tables Vol C Tables 4.2.6.8 and 6.1.1.4'

loop_
_geom_angle_atom_site_label_1
_geom_angle_atom_site_label_2
_geom_angle_atom_site_label_3
_geom_angle
_geom_angle_site_symmetry_1
_geom_angle_site_symmetry_3
_geom_angle_publ_flag
N1 C1 C19 115.9(4) . . ?
N1 C1 C2 108.6(5) . . ?
C19 C1 C2 135.3(5) . . ?
C3 C2 C1 107.3(5) . . ?
C2 C3 C4 107.6(5) . . ?
N1 C4 C5 119.5(4) . . ?
N1 C4 C3 107.4(4) . . ?
C5 C4 C3 132.8(5) . . ?
C4 C5 C6 122.8(5) . . ?
C4 C5 C21 119.5(4) . . ?
C6 C5 C21 117.6(5) . . ?
N2 C6 C7 107.9(4) . . ?
N2 C6 C5 122.8(5) . . ?
C7 C6 C5 129.3(5) . . ?
C8 C7 C6 108.0(5) . . ?
C7 C8 C9 109.0(5) . . ?
N2 C9 C10 125.6(4) . . ?
N2 C9 C8 106.2(4) . . ?
C10 C9 C8 128.1(5) . . ?
C9 C10 C11 126.1(4) . . ?
C9 C10 C31 119.7(4) . . ?
C11 C10 C31 114.2(4) . . ?
N3 C11 C12 104.8(4) . . ?
N3 C11 C10 125.5(4) . . ?
C12 C11 C10 129.6(4) . . ?
C13 C12 C11 110.1(5) . . ?
C12 C13 C14 108.7(5) . . ?
N3 C14 C13 105.3(4) . . ?
N3 C14 C15 125.1(4) . . ?
C13 C14 C15 129.5(5) . . ?
C16 C15 C14 121.5(4) . . ?
C16 C15 C41 120.4(4) . . ?
C14 C15 C41 118.1(4) . . ?
N4 C16 C15 119.9(4) . . ?
N4 C16 C17 104.9(4) . . ?
C15 C16 C17 135.1(5) . . ?
C18 C17 C16 108.2(5) . . ?
C17 C18 C19 108.6(5) . . ?
N4 C19 C18 105.6(4) . . ?
N4 C19 C1 115.5(5) . . ?
C18 C19 C1 137.7(5) . . ?
C26 C21 C22 115.0(5) . . ?
C26 C21 C5 123.6(5) . . ?
C22 C21 C5 121.4(5) . . ?
F22 C22 C23 117.1(5) . . ?
F22 C22 C21 119.8(5) . . ?
C23 C22 C21 123.0(5) . . ?
F23 C23 C22 119.8(6) . . ?
F23 C23 C24 120.3(5) . . ?
C22 C23 C24 119.7(5) . . ?
F24 C24 C25 120.5(6) . . ?
F24 C24 C23 120.5(6) . . ?
C25 C24 C23 118.9(5) . . ?
F25 C25 C24 119.3(5) . . ?
F25 C25 C26 120.6(6) . . ?
C24 C25 C26 120.1(5) . . ?
F26 C26 C25 117.0(5) . . ?
F26 C26 C21 119.8(5) . . ?
C25 C26 C21 123.2(5) . . ?
C10 C31 C32 123.9(4) . . ?
C10 C31 S1 123.7(4) . . ?
C32 C31 S1 112.4(4) . . ?
C33 C32 C31 104.5(4) . . ?
C34 C33 C32 118.0(5) . . ?
C33 C34 S1 112.6(5) . . ?
C46 C41 C42 114.3(5) . . ?
C46 C41 C15 123.6(5) . . ?
C42 C41 C15 122.1(5) . . ?
F42 C42 C43 115.3(5) . . ?
F42 C42 C41 120.6(5) . . ?
C43 C42 C41 124.1(5) . . ?
F43 C43 C42 122.1(5) . . ?
F43 C43 C44 119.0(5) . . ?
C42 C43 C44 119.0(5) . . ?
F44 C44 C45 120.3(5) . . ?
F44 C44 C43 121.0(5) . . ?
C45 C44 C43 118.7(5) . . ?
F45 C45 C44 120.2(5) . . ?
F45 C45 C46 119.0(5) . . ?
C44 C45 C46 120.8(5) . . ?
F46 C46 C45 117.5(5) . . ?
F46 C46 C41 119.4(5) . . ?
C45 C46 C41 123.1(5) . . ?
C1 N1 C4 109.1(4) . . ?
C6 N2 C9 108.8(4) . . ?
C11 N3 C14 110.9(4) . . ?
C19 N4 C16 112.6(4) . . ?
C34 S1 C31 92.4(3) . . ?

loop_
_geom_bond_atom_site_label_1
_geom_bond_atom_site_label_2
_geom_bond_distance
_geom_bond_site_symmetry_2
_geom_bond_publ_flag
C1 N1 1.354(6) . ?
C1 C19 1.409(7) . ?
C1 C2 1.418(7) . ?
C2 C3 1.362(7) . ?
C3 C4 1.431(7) . ?
C4 N1 1.366(6) . ?
C4 C5 1.409(7) . ?
C5 C6 1.420(7) . ?
C5 C21 1.488(7) . ?
C6 N2 1.383(6) . ?
C6 C7 1.408(7) . ?
C7 C8 1.350(7) . ?
C8 C9 1.428(7) . ?
C9 N2 1.385(6) . ?
C9 C10 1.402(7) . ?
C10 C11 1.418(7) . ?
C10 C31 1.478(7) . ?
C11 N3 1.386(6) . ?
C11 C12 1.404(7) . ?
C12 C13 1.355(7) . ?
C13 C14 1.408(7) . ?
C14 N3 1.391(6) . ?
C14 C15 1.417(7) . ?
C15 C16 1.412(7) . ?
C15 C41 1.478(7) . ?
C16 N4 1.374(6) . ?
C16 C17 1.417(7) . ?
C17 C18 1.384(7) . ?
C18 C19 1.405(7) . ?
C19 N4 1.361(6) . ?
C21 C26 1.379(7) . ?
C21 C22 1.389(7) . ?
C22 F22 1.336(6) . ?
C22 C23 1.371(7) . ?
C23 F23 1.338(6) . ?
C23 C24 1.382(8) . ?
C24 F24 1.336(6) . ?
C24 C25 1.362(8) . ?
C25 F25 1.351(6) . ?
C25 C26 1.375(7) . ?
C26 F26 1.367(6) . ?
C31 C32 1.500(7) . ?
C31 S1 1.716(5) . ?
C32 C33 1.439(7) . ?
C33 C34 1.336(8) . ?
C34 S1 1.689(6) . ?
C41 C46 1.382(7) . ?
C41 C42 1.392(7) . ?
C42 F42 1.344(6) . ?
C42 C43 1.364(7) . ?
C43 F43 1.328(6) . ?
C43 C44 1.389(8) . ?
C44 F44 1.338(6) . ?
C44 C45 1.362(8) . ?
C45 F45 1.349(6) . ?
C45 C46 1.367(7) . ?
C46 F46 1.350(5) . ?

loop_
_cod_related_entry_id
_cod_related_entry_database
_cod_related_entry_code
1 ChemSpider 30660954
